data_7232092
loop_
_publ_author_name
'Bristow, Jonathan C.'
'Addicoat, Matthew A.'
'Wallis, John D.'

_publ_section_title
;
 O(&#x2212;)&#x22EF;C interactions and bond formation in 1-naphtholate
 anions with peri-located electrophilic carbon centres
;
_journal_issue 6
_journal_name_full CrystEngComm
_journal_page_first 1009
_journal_paper_doi 10.1039/C8CE01872C
_journal_volume 21
_journal_year 2019
_chemical_formula_moiety 'C12 H10 O2 , C7 H10 N2'
_chemical_formula_sum 'C19 H20 N2 O2'
_chemical_formula_weight 308.37
_chemical_melting_point 384.0(10)
_chemical_name_systematic '4-(dimethylamino)pyridine 1-(8'-hydroxynaphthalen-1'-yl)ethanonemolecular complex'
_space_group_crystal_system monoclinic
_space_group_IT_number 15
_space_group_name_Hall '-C 2yc'
_space_group_name_H-M_alt 'C 1 2/c 1'
_symmetry_space_group_name_Hall '-C 2yc'
_symmetry_space_group_name_H-M 'C 1 2/c 1'
_atom_sites_solution_hydrogens mixed
_audit_creation_method SHELXL-2016/6
_audit_update_record
;
2018-06-15 deposited with the CCDC.
2019-01-08 downloaded from the CCDC.
;
_cell_angle_alpha 90
_cell_angle_beta 132.66(3)
_cell_angle_gamma 90
_cell_formula_units_Z 8
_cell_length_a 27.588(4)
_cell_length_b 8.2227(4)
_cell_length_c 19.874(3)
_cell_measurement_reflns_used 1486
_cell_measurement_temperature 149.97(12)
_cell_measurement_theta_max 25.8540
_cell_measurement_theta_min 3.9110
_cell_volume 3315.4(18)
_computing_cell_refinement 'CrysAlisPro 1.171.38.43f (Rigaku OD, 2015)'
_computing_data_collection 'CrysAlisPro 1.171.38.43f (Rigaku OD, 2015)'
_computing_data_reduction 'CrysAlisPro 1.171.38.43f (Rigaku OD, 2015)'
_computing_structure_refinement 'SHELXL-2016/6 (Sheldrick, 2016)'
_computing_structure_solution SHELXS-2016
_diffrn_ambient_temperature 149.97(12)
_diffrn_detector 'CCD plate'
_diffrn_detector_area_resol_mean 15.9832
_diffrn_detector_type Sapphire3
_diffrn_measured_fraction_theta_full 0.980
_diffrn_measured_fraction_theta_max 0.838
_diffrn_measurement_device 'four-circle diffractometer'
_diffrn_measurement_device_type 'Xcalibur, Sapphire3, Gemini'
_diffrn_measurement_method '\w scans'
_diffrn_radiation_monochromator graphite
_diffrn_radiation_probe x-ray
_diffrn_radiation_type MoK\a
_diffrn_radiation_wavelength 0.71073
_diffrn_reflns_av_R_equivalents 0.0353
_diffrn_reflns_av_unetI/netI 0.0616
_diffrn_reflns_Laue_measured_fraction_full 0.980
_diffrn_reflns_Laue_measured_fraction_max 0.838
_diffrn_reflns_limit_h_max 35
_diffrn_reflns_limit_h_min -32
_diffrn_reflns_limit_k_max 11
_diffrn_reflns_limit_k_min -11
_diffrn_reflns_limit_l_max 25
_diffrn_reflns_limit_l_min -26
_diffrn_reflns_number 7781
_diffrn_reflns_point_group_measured_fraction_full 0.980
_diffrn_reflns_point_group_measured_fraction_max 0.838
_diffrn_reflns_theta_full 27.000
_diffrn_reflns_theta_max 29.361
_diffrn_reflns_theta_min 3.315
_diffrn_source 'fine-focus sealed X-ray tube'
_diffrn_source_type 'Enhance (Mo) X-ray Source'
_exptl_absorpt_coefficient_mu 0.081
_exptl_absorpt_correction_T_max 0.999
_exptl_absorpt_correction_T_min 0.934
_exptl_absorpt_correction_type multi-scan
_exptl_absorpt_process_details
;
CrysAlisPro 1.171.38.43f (Rigaku Oxford Diffraction, 2015)
Empirical absorption correction using spherical harmonics,
 implemented in SCALE3 ABSPACK scaling algorithm.
;
_exptl_crystal_colour orange
_exptl_crystal_density_diffrn 1.236
_exptl_crystal_description needle
_exptl_crystal_F_000 1312
_exptl_crystal_recrystallization_method 'Re-crystallisation from solvent: DCM'
_exptl_crystal_size_max 0.269
_exptl_crystal_size_mid 0.192
_exptl_crystal_size_min 0.157
_refine_diff_density_max 0.166
_refine_diff_density_min -0.229
_refine_diff_density_rms 0.036
_refine_ls_extinction_method none
_refine_ls_goodness_of_fit_ref 1.095
_refine_ls_hydrogen_treatment mixed
_refine_ls_matrix_type full
_refine_ls_number_parameters 215
_refine_ls_number_reflns 3819
_refine_ls_number_restraints 0
_refine_ls_restrained_S_all 1.095
_refine_ls_R_factor_all 0.1238
_refine_ls_R_factor_gt 0.0722
_refine_ls_shift/su_max 0.000
_refine_ls_shift/su_mean 0.000
_refine_ls_structure_factor_coef Fsqd
_refine_ls_weighting_details 'w=1/[\s^2^(Fo^2^)+(0.0546P)^2^+0.1644P] where P=(Fo^2^+2Fc^2^)/3'
_refine_ls_weighting_scheme calc
_refine_ls_wR_factor_gt 0.1293
_refine_ls_wR_factor_ref 0.1505
_reflns_Friedel_coverage 0.000
_reflns_number_gt 2427
_reflns_number_total 3819
_reflns_threshold_expression 'I > 2\s(I)'
_cod_data_source_file c8ce01872c2.cif
_cod_data_source_block JB085
_cod_depositor_comments
;
The following automatic conversions were performed:

'_chemical_melting_point' value '383-385' was changed to '384.0(10)'
- the average value was taken and precision was estimated.

Automatic conversion script
Id: cif_fix_values 4973 2017-02-22 13:04:09Z antanas 

 Adding full bibliography for 7232086--7232099.cif.
;
_cod_original_cell_volume 3315.6(13)
_cod_database_code 7232092
_shelx_shelxl_version_number 2016/6
_shelx_space_group_comment
;
The symmetry employed for this shelxl refinement is uniquely defined
by the following loop, which should always be used as a source of
symmetry information in preference to the above space-group names.
They are only intended as comments.
;

loop_
_space_group_symop_operation_xyz
'x, y, z'
'-x, y, -z+1/2'
'x+1/2, y+1/2, z'
'-x+1/2, y+1/2, -z+1/2'
'-x, -y, -z'
'x, -y, z-1/2'
'-x+1/2, -y+1/2, -z'
'x+1/2, -y+1/2, z-1/2'

loop_
_atom_site_label
_atom_site_type_symbol
_atom_site_fract_x
_atom_site_fract_y
_atom_site_fract_z
_atom_site_U_iso_or_equiv
_atom_site_adp_type
_atom_site_occupancy
_atom_site_site_symmetry_order
_atom_site_calc_flag
_atom_site_refinement_flags_posn
_atom_site_refinement_flags_adp
O1 O 0.12647(8) 0.57530(19) 0.35365(11) 0.0444(4) Uani 1 1 d . .
C10 C 0.16155(9) 0.8195(3) 0.33489(12) 0.0311(5) Uani 1 1 d . .
C9 C 0.20263(9) 0.7326(3) 0.32807(13) 0.0329(5) Uani 1 1 d . .
C1 C 0.12262(10) 0.7399(3) 0.34839(14) 0.0357(5) Uani 1 1 d . .
C5 C 0.15646(10) 0.9917(3) 0.32428(13) 0.0386(5) Uani 1 1 d . .
N1 N 0.07231(9) 0.4334(2) 0.40673(13) 0.0432(5) Uani 1 1 d . .
C8 C 0.23675(11) 0.8160(3) 0.31122(15) 0.0443(6) Uani 1 1 d . .
H8 H 0.263939 0.757811 0.306220 0.053 Uiso 1 1 calc R U
O2 O 0.18781(8) 0.46758(19) 0.27190(11) 0.0485(4) Uani 1 1 d . .
N2 N -0.00611(8) 0.2192(2) 0.50680(12) 0.0408(5) Uani 1 1 d . .
C11 C 0.21196(10) 0.5516(3) 0.33864(15) 0.0377(5) Uani 1 1 d . .
C15 C 0.01940(10) 0.2901(3) 0.47488(14) 0.0341(5) Uani 1 1 d . .
C2 C 0.08338(10) 0.8291(3) 0.35349(15) 0.0456(6) Uani 1 1 d . .
H2 H 0.058011 0.775394 0.363102 0.055 Uiso 1 1 calc R U
C14 C -0.02058(10) 0.3627(3) 0.38798(14) 0.0393(5) Uani 1 1 d . .
H14 H -0.067084 0.364928 0.349724 0.047 Uiso 1 1 calc R U
C7 C 0.23196(13) 0.9851(3) 0.30138(17) 0.0528(7) Uani 1 1 d . .
H7 H 0.256300 1.040792 0.290547 0.063 Uiso 1 1 calc R U
C16 C 0.08775(10) 0.2947(3) 0.52614(14) 0.0420(6) Uani 1 1 d . .
H16 H 0.117908 0.249370 0.585899 0.050 Uiso 1 1 calc R U
C4 C 0.11539(11) 1.0788(3) 0.33023(15) 0.0494(6) Uani 1 1 d . .
H4 H 0.112463 1.193780 0.324079 0.059 Uiso 1 1 calc R U
C13 C 0.00763(11) 0.4299(3) 0.35865(15) 0.0429(6) Uani 1 1 d . .
H13 H -0.020908 0.477892 0.299524 0.052 Uiso 1 1 calc R U
C3 C 0.08014(11) 0.9993(3) 0.34467(16) 0.0517(7) Uani 1 1 d . .
H3 H 0.052866 1.059300 0.348896 0.062 Uiso 1 1 calc R U
C17 C 0.11042(11) 0.3647(3) 0.48939(16) 0.0451(6) Uani 1 1 d . .
H17 H 0.156659 0.364260 0.525343 0.054 Uiso 1 1 calc R U
C6 C 0.19276(12) 1.0703(3) 0.30719(15) 0.0486(6) Uani 1 1 d . .
H6 H 0.189673 1.185009 0.299611 0.058 Uiso 1 1 calc R U
C18 C 0.03638(12) 0.1629(3) 0.60069(15) 0.0522(7) Uani 1 1 d . .
H18A H 0.072978 0.100133 0.616104 0.078 Uiso 1 1 calc R U
H18B H 0.011024 0.093881 0.607601 0.078 Uiso 1 1 calc R U
H18C H 0.053842 0.256668 0.641785 0.078 Uiso 1 1 calc R U
C19 C -0.07653(10) 0.2276(3) 0.45433(16) 0.0522(7) Uani 1 1 d . .
H19A H -0.088927 0.340483 0.452186 0.078 Uiso 1 1 calc R U
H19B H -0.086966 0.159456 0.483531 0.078 Uiso 1 1 calc R U
H19C H -0.101071 0.188603 0.391961 0.078 Uiso 1 1 calc R U
C12 C 0.25829(12) 0.4852(3) 0.43375(17) 0.0580(7) Uani 1 1 d . .
H12A H 0.246272 0.372471 0.432805 0.087 Uiso 1 1 calc R U
H12B H 0.255601 0.550957 0.472239 0.087 Uiso 1 1 calc R U
H12C H 0.303401 0.488439 0.458601 0.087 Uiso 1 1 calc R U
H1 H 0.1044(13) 0.529(4) 0.375(2) 0.091(9) Uiso 1 1 d . .

loop_
_atom_site_aniso_label
_atom_site_aniso_U_11
_atom_site_aniso_U_22
_atom_site_aniso_U_33
_atom_site_aniso_U_23
_atom_site_aniso_U_13
_atom_site_aniso_U_12
O1 0.0622(10) 0.0312(10) 0.0579(11) -0.0064(8) 0.0479(9) -0.0107(8)
C10 0.0346(11) 0.0288(12) 0.0244(10) -0.0020(9) 0.0178(9) -0.0008(10)
C9 0.0363(11) 0.0290(13) 0.0298(11) -0.0030(9) 0.0209(10) -0.0052(10)
C1 0.0403(11) 0.0331(14) 0.0316(12) -0.0057(10) 0.0235(10) -0.0040(10)
C5 0.0445(13) 0.0309(14) 0.0261(11) -0.0015(10) 0.0182(11) -0.0021(11)
N1 0.0467(11) 0.0411(13) 0.0462(12) -0.0013(9) 0.0332(10) -0.0053(9)
C8 0.0496(13) 0.0451(16) 0.0462(14) -0.0065(12) 0.0356(12) -0.0080(12)
O2 0.0630(10) 0.0364(10) 0.0496(10) -0.0101(8) 0.0396(9) -0.0050(8)
N2 0.0437(10) 0.0482(13) 0.0352(10) 0.0016(9) 0.0285(9) -0.0011(9)
C11 0.0354(11) 0.0366(14) 0.0389(13) -0.0025(11) 0.0244(11) -0.0004(10)
C15 0.0405(12) 0.0309(13) 0.0320(11) -0.0029(10) 0.0250(10) -0.0011(10)
C2 0.0412(12) 0.0545(18) 0.0435(14) -0.0070(12) 0.0296(12) -0.0021(12)
C14 0.0356(11) 0.0437(15) 0.0334(12) -0.0003(11) 0.0213(10) -0.0011(11)
C7 0.0685(16) 0.0474(17) 0.0495(15) -0.0090(13) 0.0428(14) -0.0240(14)
C16 0.0369(12) 0.0478(15) 0.0318(12) 0.0036(11) 0.0194(11) 0.0028(11)
C4 0.0562(14) 0.0342(14) 0.0375(14) 0.0003(11) 0.0236(13) 0.0105(12)
C13 0.0489(14) 0.0419(15) 0.0352(13) 0.0025(11) 0.0274(12) 0.0004(11)
C3 0.0431(13) 0.0543(18) 0.0446(15) -0.0050(13) 0.0245(12) 0.0129(13)
C17 0.0380(12) 0.0498(16) 0.0446(14) -0.0009(12) 0.0268(12) -0.0012(11)
C6 0.0691(16) 0.0262(13) 0.0366(13) -0.0011(10) 0.0303(13) -0.0112(12)
C18 0.0675(16) 0.0526(17) 0.0480(15) 0.0093(13) 0.0437(14) 0.0105(13)
C19 0.0528(14) 0.0599(18) 0.0557(16) -0.0066(13) 0.0415(13) -0.0085(13)
C12 0.0584(15) 0.0371(15) 0.0449(15) 0.0009(12) 0.0215(13) 0.0030(12)

loop_
_atom_type_symbol
_atom_type_description
_atom_type_scat_dispersion_real
_atom_type_scat_dispersion_imag
_atom_type_scat_source
C C 0.0033 0.0016 'International Tables Vol C Tables 4.2.6.8 and 6.1.1.4'
H H 0.0000 0.0000 'International Tables Vol C Tables 4.2.6.8 and 6.1.1.4'
N N 0.0061 0.0033 'International Tables Vol C Tables 4.2.6.8 and 6.1.1.4'
O O 0.0106 0.0060 'International Tables Vol C Tables 4.2.6.8 and 6.1.1.4'

loop_
_geom_angle_atom_site_label_1
_geom_angle_atom_site_label_2
_geom_angle_atom_site_label_3
_geom_angle
C1 O1 H1 111.6(17)
C9 C10 C5 119.35(19)
C9 C10 C1 122.5(2)
C5 C10 C1 118.14(19)
C8 C9 C10 119.6(2)
C8 C9 C11 116.57(19)
C10 C9 C11 123.85(18)
O1 C1 C2 123.7(2)
O1 C1 C10 116.21(18)
C2 C1 C10 120.1(2)
C4 C5 C6 121.9(2)
C4 C5 C10 119.7(2)
C6 C5 C10 118.4(2)
C13 N1 C17 115.29(19)
C9 C8 C7 120.9(2)
C9 C8 H8 119.5
C7 C8 H8 119.5
C15 N2 C18 120.99(17)
C15 N2 C19 120.48(18)
C18 N2 C19 117.35(17)
O2 C11 C12 122.6(2)
O2 C11 C9 119.7(2)
C12 C11 C9 117.3(2)
N2 C15 C14 122.23(18)
N2 C15 C16 122.43(19)
C14 C15 C16 115.34(19)
C1 C2 C3 120.8(2)
C1 C2 H2 119.6
C3 C2 H2 119.6
C13 C14 C15 119.8(2)
C13 C14 H14 120.1
C15 C14 H14 120.1
C6 C7 C8 120.4(2)
C6 C7 H7 119.8
C8 C7 H7 119.8
C17 C16 C15 119.7(2)
C17 C16 H16 120.1
C15 C16 H16 120.1
C3 C4 C5 120.4(2)
C3 C4 H4 119.8
C5 C4 H4 119.8
N1 C13 C14 125.0(2)
N1 C13 H13 117.5
C14 C13 H13 117.5
C4 C3 C2 120.9(2)
C4 C3 H3 119.6
C2 C3 H3 119.6
N1 C17 C16 124.8(2)
N1 C17 H17 117.6
C16 C17 H17 117.6
C7 C6 C5 121.3(2)
C7 C6 H6 119.3
C5 C6 H6 119.3
N2 C18 H18A 109.5
N2 C18 H18B 109.5
H18A C18 H18B 109.5
N2 C18 H18C 109.5
H18A C18 H18C 109.5
H18B C18 H18C 109.5
N2 C19 H19A 109.5
N2 C19 H19B 109.5
H19A C19 H19B 109.5
N2 C19 H19C 109.5
H19A C19 H19C 109.5
H19B C19 H19C 109.5
C11 C12 H12A 109.5
C11 C12 H12B 109.5
H12A C12 H12B 109.5
C11 C12 H12C 109.5
H12A C12 H12C 109.5
H12B C12 H12C 109.5

loop_
_geom_bond_atom_site_label_1
_geom_bond_atom_site_label_2
_geom_bond_distance
O1 C1 1.356(3)
O1 H1 1.03(3)
C10 C9 1.422(3)
C10 C5 1.425(3)
C10 C1 1.430(3)
C9 C8 1.377(3)
C9 C11 1.501(3)
C1 C2 1.367(3)
C5 C4 1.411(3)
C5 C6 1.413(3)
N1 C13 1.337(3)
N1 C17 1.335(3)
C8 C7 1.398(3)
C8 H8 0.9500
O2 C11 1.218(2)
N2 C15 1.358(2)
N2 C18 1.451(3)
N2 C19 1.456(3)
C11 C12 1.494(3)
C15 C14 1.405(3)
C15 C16 1.411(3)
C2 C3 1.406(3)
C2 H2 0.9500
C14 C13 1.366(3)
C14 H14 0.9500
C7 C6 1.357(3)
C7 H7 0.9500
C16 C17 1.369(3)
C16 H16 0.9500
C4 C3 1.354(3)
C4 H4 0.9500
C13 H13 0.9500
C3 H3 0.9500
C17 H17 0.9500
C6 H6 0.9500
C18 H18A 0.9800
C18 H18B 0.9800
C18 H18C 0.9800
C19 H19A 0.9800
C19 H19B 0.9800
C19 H19C 0.9800
C12 H12A 0.9800
C12 H12B 0.9800
C12 H12C 0.9800

loop_
_geom_hbond_atom_site_label_D
_geom_hbond_atom_site_label_H
_geom_hbond_atom_site_label_A
_geom_hbond_distance_DH
_geom_hbond_distance_HA
_geom_hbond_distance_DA
_geom_hbond_angle_DHA
O1 H1 N1 1.03(3) 1.60(3) 2.616(2) 173(3)

loop_
_geom_torsion_atom_site_label_1
_geom_torsion_atom_site_label_2
_geom_torsion_atom_site_label_3
_geom_torsion_atom_site_label_4
_geom_torsion
C5 C10 C9 C8 -0.1(3)
C1 C10 C9 C8 177.28(18)
C5 C10 C9 C11 179.61(19)
C1 C10 C9 C11 -3.0(3)
C9 C10 C1 O1 -0.5(3)
C5 C10 C1 O1 176.85(18)
C9 C10 C1 C2 -179.29(19)
C5 C10 C1 C2 -1.9(3)
C9 C10 C5 C4 179.51(18)
C1 C10 C5 C4 2.0(3)
C9 C10 C5 C6 0.0(3)
C1 C10 C5 C6 -177.45(18)
C10 C9 C8 C7 0.5(3)
C11 C9 C8 C7 -179.3(2)
C8 C9 C11 O2 -71.7(3)
C10 C9 C11 O2 108.6(2)
C8 C9 C11 C12 100.5(2)
C10 C9 C11 C12 -79.2(3)
C18 N2 C15 C14 -172.4(2)
C19 N2 C15 C14 -5.1(3)
C18 N2 C15 C16 8.3(3)
C19 N2 C15 C16 175.6(2)
O1 C1 C2 C3 -178.0(2)
C10 C1 C2 C3 0.7(3)
N2 C15 C14 C13 -178.9(2)
C16 C15 C14 C13 0.5(3)
C9 C8 C7 C6 -0.8(4)
N2 C15 C16 C17 178.5(2)
C14 C15 C16 C17 -0.9(3)
C6 C5 C4 C3 178.5(2)
C10 C5 C4 C3 -0.9(3)
C17 N1 C13 C14 -0.1(3)
C15 C14 C13 N1 0.0(4)
C5 C4 C3 C2 -0.4(3)
C1 C2 C3 C4 0.5(4)
C13 N1 C17 C16 -0.4(3)
C15 C16 C17 N1 0.9(4)
C8 C7 C6 C5 0.7(4)
C4 C5 C6 C7 -179.8(2)
C10 C5 C6 C7 -0.4(3)
